data_2010261
loop_
_publ_author_name
'Norrestam, R.'
'Carlson, S.'
'Sj\"odin, A.'

_publ_section_title
;
 Sr~0.735~Ba~0.265~Cu~2~(BO~3~)~2~ and
 Sr~0.661~Ca~0.339~Cu~2~(BO~3~)~2~
;
_journal_issue 12
_journal_name_full 'Acta Crystallographica Section C'
_journal_page_first 1847
_journal_page_last 1849
_journal_paper_doi 10.1107/S0108270194007419
_journal_volume 50
_journal_year 1994
_chemical_formula_moiety 'B2 Ca0.339 Cu2 O6 Sr0.661'
_chemical_formula_sum 'B2 Ca0.339 Cu2 O6 Sr0.661'
_chemical_formula_weight 316.2(6)
_space_group_IT_number 121
_symmetry_cell_setting tetragonal
_symmetry_space_group_name_Hall 'I -4 2'
_symmetry_space_group_name_H-M 'I -4 2 m'
_atom_type_scat_source IntTabIV
_cell_angle_alpha 90.
_cell_angle_beta 90.
_cell_angle_gamma 90.
_cell_formula_units_Z 4
_cell_length_a 8.9692(9)
_cell_length_b 8.9692(9)
_cell_length_c 6.5400(10)
_cell_measurement_reflns_used 15
_cell_measurement_temperature 293.0(10)
_cell_measurement_theta_max 29.1
_cell_measurement_theta_min 12.9
_cell_volume 526.12(11)
_diffrn_measurement_device 'Siemens/Stoe AED 2'
_diffrn_measurement_method \w-\q
_diffrn_radiation_type MoK\a
_diffrn_radiation_wavelength 0.71073
_diffrn_reflns_av_R_equivalents 0.034
_diffrn_reflns_limit_h_max 13
_diffrn_reflns_limit_h_min -1
_diffrn_reflns_limit_k_max 13
_diffrn_reflns_limit_k_min -1
_diffrn_reflns_limit_l_max 9
_diffrn_reflns_limit_l_min -1
_diffrn_reflns_number 654
_diffrn_reflns_theta_max 29.9
_diffrn_standards_decay_% 2.0
_diffrn_standards_interval_time 360
_diffrn_standards_number 3
_exptl_absorpt_coefficient_mu 15.17
_exptl_absorpt_correction_T_max 0.66
_exptl_absorpt_correction_T_min 0.29
_exptl_absorpt_correction_type integration
_exptl_crystal_colour blue
_exptl_crystal_density_diffrn 3.992(8)
_exptl_crystal_description prismatic
_exptl_crystal_size_max 0.1
_exptl_crystal_size_mid 0.1
_exptl_crystal_size_min 0.02
_refine_diff_density_max 0.6
_refine_diff_density_min -1.0
_refine_ls_extinction_method none
_refine_ls_goodness_of_fit_obs 1.27
_refine_ls_number_parameters 29
_refine_ls_number_reflns 198
_refine_ls_R_factor_obs 0.024
_refine_ls_shift/esd_max 0.004
_refine_ls_structure_factor_coef F
_refine_ls_weighting_details 'w = 1/[\s^2^F + 0.0007F^2^]'
_refine_ls_weighting_scheme calc
_refine_ls_wR_factor_obs 0.030
_reflns_number_observed 198
_reflns_number_total 250
_reflns_observed_criterion I>5\s(I)
_cod_data_source_file br1074.cif
_cod_data_source_block II
_cod_depositor_comments
;
The following automatic conversions were performed:

'_refine_ls_weighting_scheme' value 'w = 1/[\s^2^F + 0.0007F^2^]' was
changed to 'calc'. New tag '_refine_ls_weighting_details' was
created. The value of the new tag was set to 'w = 1/[\s^2^F +
0.0007F^2^]'.

Automatic conversion script
Id: cif_fix_values 3143 2015-03-26 13:38:13Z robertas 
;
_cod_original_cell_volume 526.1(2)
_cod_database_code 2010261

loop_
_symmetry_equiv_pos_as_xyz
x,y,z
-x,-y,z
y,-x,-z
-y,x,-z
-x,y,-z
x,-y,-z
-y,-x,z
y,x,z
1/2+x,1/2+y,1/2+z
1/2-x,1/2-y,1/2+z
1/2+y,1/2-x,1/2-z
1/2-y,1/2+x,1/2-z
1/2-x,1/2+y,1/2-z
1/2+x,1/2-y,1/2-z
1/2-y,1/2-x,1/2+z
1/2+y,1/2+x,1/2+z

loop_
_atom_site_label
_atom_site_fract_x
_atom_site_fract_y
_atom_site_fract_z
_atom_site_U_iso_or_equiv
Sr .0 .5 .0 .0103(4)
Ca .0 .5 .0 .0103(4)
Cu .38590(10) .38590(10) .2267(2) .0134(3)
O(1) .1720(4) .3549(4) .2419(12) .0138(10)
O(2) .0986(5) .0986(5) .2785(19) .031(3)
B .2053(6) .2053(6) .256(2) .0127(19)

loop_
_geom_angle_atom_site_label_1
_geom_angle_atom_site_label_2
_geom_angle_atom_site_label_3
_geom_angle_site_symmetry_1
_geom_angle_site_symmetry_3
_geom_angle
_geom_angle_publ_flag
O(1) Cu O(1) . . 73.45(15) yes
O(1) Cu O(2) . . 102.43(17) yes
O(2) Cu O(2) . . 81.64(19) yes
O(2) Cu O(2) . . 86.1(4) yes
O(1) B O(2) . . 122.7(5) no
O(1) B O(1) . . 114.6(4) no
O(1) Sr O(1) . 15_554 78.5(2) no
O(1) Sr O(1) . 2_565 103.8(2) no
O(1) Sr O(1) . 5_565 119.06(14) no
O(1) Sr O(1) . 12_555 66.69(14) no
O(1) Sr P(1) . 6_565 106.00(15) no
O(1) Sr O(1) 12_555 15_554 120.75(14) no
O(1) Sr O(1) . 16_454 108.16(15) no
O(1) M O(1) 16_454 15_554 100.2(2) no
O(1) Cu O(1) . 8_555 73.45(15) no
O(1) Cu O(2) . 13_555 102.43(17) no
O(1) Cu O(2) . 9_556 96.0(3) no
O(2) Cu O(2) 14_555 13_555 81.64(19) no
O(2) Cu O(2) . 9_556 86.1(4) no
O(1) Cu O(2) 8_555 14_555 102.43(17) no
O(1) B O(2) . . 122.7(5) yes
O(1) B O(1) . 8_555 114.6(4) yes
O(1) B O(2) 8_555 . 122.7(5) no

loop_
_geom_bond_atom_site_label_1
_geom_bond_atom_site_label_2
_geom_bond_site_symmetry_1
_geom_bond_site_symmetry_2
_geom_bond_distance
_geom_bond_publ_flag
Sr O(1) . . 2.565(6) yes
Sr O(1) . . 2.631(6) yes
Cu O(1) . . 1.940(4) yes
Cu O(2) . . 1.913(5) yes
Cu O(2) . . 2.938(12) yes
B O(1) . . 1.378(7) yes
B O(2) . . 1.361(7) yes
